data_2017487
loop_
_publ_author_name
'Smith, Graham'
'Wermuth, Urs D.'

_publ_section_title
;
 Three-dimensional hydrogen-bonded structures in the 1:1
 proton-transfer compounds of <small>L</small>-tartaric acid with the
 associative-group monosubstituted pyridines 3-aminopyridine,
 3-carboxypyridine (nicotinic acid) and 2-carboxypyridine (picolinic
 acid)
;
_journal_coeditor_code SF3121
_journal_issue 1
_journal_name_full 'Acta Crystallographica Section C'
_journal_page_first o5
_journal_page_last o10
_journal_paper_doi 10.1107/S0108270109049154
_journal_volume 66
_journal_year 2010
_chemical_formula_iupac 'C6 H6 N O2 + , C4 H5 O6 -'
_chemical_formula_moiety 'C6 H6 N O2 + , C4 H5 O6 -'
_chemical_formula_sum 'C10 H11 N O8'
_chemical_formula_weight 273.20
_chemical_melting_point_gt 470
_chemical_melting_point_lt 471
_chemical_name_common 'nicotinic acid hydrogen L-tartrate'
_chemical_name_systematic
;
3-carboxypyridinium hydrogen (2<i>R</i>,3<i>R</i>)-tartrate
;
_space_group_IT_number 19
_symmetry_cell_setting orthorhombic
_symmetry_space_group_name_Hall 'P 2ac 2ab'
_symmetry_space_group_name_H-M 'P 21 21 21'
_atom_sites_solution_hydrogens geom
_atom_sites_solution_primary direct
_atom_sites_solution_secondary difmap
_audit_creation_method SHELXL97
_cell_angle_alpha 90.00
_cell_angle_beta 90.00
_cell_angle_gamma 90.00
_cell_formula_units_Z 4
_cell_length_a 6.5792(2)
_cell_length_b 7.7637(2)
_cell_length_c 21.6830(5)
_cell_measurement_reflns_used 3162
_cell_measurement_temperature 297(2)
_cell_measurement_theta_max 28.54
_cell_measurement_theta_min 3.22
_cell_volume 1107.54(5)
_computing_cell_refinement 'CrysAlis RED (Oxford Diffraction, 2008)'
_computing_data_collection 'CrysAlis CCD (Oxford Diffraction, 2008)'
_computing_data_reduction 'CrysAlis RED (Oxford Diffraction, 2008)'
_computing_molecular_graphics 'PLATON (Spek, 2009)'
_computing_publication_material 'PLATON (Spek, 2009)'
_computing_structure_refinement
;
SHELXL97 (Sheldrick, 2008) within WinGX (Farrugia, 1999)
;
_computing_structure_solution 'SIR92 (Altomare <i>et al.</i>, 1994)'
_diffrn_ambient_temperature 297(2)
_diffrn_measured_fraction_theta_full 0.996
_diffrn_measured_fraction_theta_max 0.919
_diffrn_measurement_device_type 'Oxford Gemini-S Ultra CCD area-detector'
_diffrn_measurement_method \w
_diffrn_radiation_monochromator graphite
_diffrn_radiation_source 'Enhance (Mo) X-ray source'
_diffrn_radiation_type MoK\a
_diffrn_radiation_wavelength 0.71073
_diffrn_reflns_av_R_equivalents 0.0202
_diffrn_reflns_av_sigmaI/netI 0.0234
_diffrn_reflns_limit_h_max 8
_diffrn_reflns_limit_h_min -8
_diffrn_reflns_limit_k_max 10
_diffrn_reflns_limit_k_min -6
_diffrn_reflns_limit_l_max 28
_diffrn_reflns_limit_l_min -28
_diffrn_reflns_number 5552
_diffrn_reflns_theta_full 26.00
_diffrn_reflns_theta_max 28.65
_diffrn_reflns_theta_min 3.23
_diffrn_standards_number 0
_exptl_absorpt_coefficient_mu 0.145
_exptl_absorpt_correction_type none
_exptl_crystal_colour colourless
_exptl_crystal_density_diffrn 1.638
_exptl_crystal_density_method 'not measured'
_exptl_crystal_description block
_exptl_crystal_F_000 568
_exptl_crystal_size_max 0.40
_exptl_crystal_size_mid 0.40
_exptl_crystal_size_min 0.30
_refine_diff_density_max 0.156
_refine_diff_density_min -0.163
_refine_ls_extinction_method none
_refine_ls_goodness_of_fit_ref 1.063
_refine_ls_hydrogen_treatment mixed
_refine_ls_matrix_type full
_refine_ls_number_parameters 192
_refine_ls_number_reflns 1537
_refine_ls_number_restraints 0
_refine_ls_restrained_S_all 1.063
_refine_ls_R_factor_all 0.0377
_refine_ls_R_factor_gt 0.0294
_refine_ls_shift/su_max 0.002
_refine_ls_shift/su_mean 0.000
_refine_ls_structure_factor_coef Fsqd
_refine_ls_weighting_details 'calc w = 1/[\s^2^(Fo^2^)+(0.0397P)^2^] where P=(Fo^2^+2Fc^2^)/3'
_refine_ls_weighting_scheme calc
_refine_ls_wR_factor_gt 0.0644
_refine_ls_wR_factor_ref 0.0662
_reflns_number_gt 1317
_reflns_number_total 1537
_reflns_threshold_expression I>2\s(I)
_cod_data_source_file sf3121.cif
_cod_data_source_block II
_cod_original_cell_volume 1107.55(5)
_cod_database_code 2017487
_cod_database_fobs_code 2017487

loop_
_symmetry_equiv_pos_site_id
_symmetry_equiv_pos_as_xyz
1 x,y,z
2 1/2-x,-y,1/2+z
3 1/2+x,1/2-y,-z
4 -x,1/2+y,1/2-z

loop_
_atom_site_aniso_label
_atom_site_aniso_U_11
_atom_site_aniso_U_22
_atom_site_aniso_U_33
_atom_site_aniso_U_12
_atom_site_aniso_U_13
_atom_site_aniso_U_23
O11 0.0598(10) 0.0169(6) 0.0361(7) -0.0057(6) -0.0080(7) 0.0002(6)
O12 0.0664(10) 0.0257(7) 0.0302(7) -0.0042(7) -0.0044(7) 0.0078(5)
O21 0.0308(7) 0.0251(7) 0.0322(7) -0.0056(6) -0.0044(6) 0.0018(6)
O31 0.0322(7) 0.0240(7) 0.0370(7) 0.0025(6) 0.0110(6) 0.0036(6)
O41 0.0569(10) 0.0173(6) 0.0304(7) -0.0048(7) 0.0007(7) -0.0022(5)
O42 0.0411(7) 0.0206(6) 0.0242(6) 0.0020(6) 0.0004(6) 0.0028(5)
C11 0.0297(9) 0.0190(8) 0.0286(9) 0.0025(8) 0.0023(8) 0.0006(7)
C21 0.0291(9) 0.0176(8) 0.0241(8) -0.0002(8) 0.0016(7) -0.0017(6)
C31 0.0305(9) 0.0182(8) 0.0237(8) -0.0036(8) -0.0033(7) 0.0009(7)
C41 0.0263(8) 0.0164(8) 0.0260(9) 0.0013(7) -0.0023(8) 0.0017(7)
O71 0.0840(13) 0.0233(7) 0.0405(8) -0.0044(8) 0.0022(8) -0.0038(6)
O72 0.0757(11) 0.0279(7) 0.0288(7) -0.0064(7) -0.0066(7) 0.0029(6)
N1 0.0750(14) 0.0416(10) 0.0213(8) -0.0077(10) -0.0034(9) -0.0015(7)
C2 0.0568(14) 0.0285(9) 0.0332(10) -0.0076(11) 0.0020(10) -0.0064(8)
C3 0.0295(9) 0.0241(8) 0.0249(8) -0.0002(8) 0.0021(8) -0.0021(7)
C4 0.0416(11) 0.0260(9) 0.0256(9) -0.0003(9) -0.0004(8) -0.0045(7)
C5 0.0521(13) 0.0243(9) 0.0346(10) 0.0024(10) 0.0039(9) -0.0004(8)
C6 0.0493(13) 0.0331(11) 0.0322(10) -0.0021(10) 0.0018(10) 0.0089(8)
C7 0.0367(10) 0.0243(9) 0.0304(9) -0.0009(9) 0.0029(8) -0.0014(8)

loop_
_atom_site_type_symbol
_atom_site_label
_atom_site_fract_x
_atom_site_fract_y
_atom_site_fract_z
_atom_site_U_iso_or_equiv
_atom_site_thermal_displace_type
_atom_site_calc_flag
_atom_site_refinement_flags
_atom_site_occupancy
O O11 0.6742(2) 0.15971(17) 0.03744(6) 0.0376(5) Uani . . 1.000
O O12 0.7555(2) 0.22385(16) 0.13467(6) 0.0408(5) Uani . . 1.000
O O21 0.9124(2) 0.52781(17) 0.09742(6) 0.0294(4) Uani . . 1.000
O O31 0.4801(2) 0.53849(18) 0.10680(6) 0.0311(4) Uani . . 1.000
O O41 0.6248(2) 0.84011(15) 0.06913(5) 0.0349(5) Uani . . 1.000
O O42 0.66173(19) 0.75197(15) -0.02806(5) 0.0286(4) Uani . . 1.000
C C11 0.7361(3) 0.2634(2) 0.08147(8) 0.0258(5) Uani . . 1.000
C C21 0.7797(3) 0.4425(2) 0.05612(7) 0.0236(5) Uani . . 1.000
C C31 0.5792(3) 0.5418(2) 0.04895(8) 0.0241(5) Uani . . 1.000
C C41 0.6244(3) 0.7273(2) 0.02875(8) 0.0229(5) Uani . . 1.000
O O71 0.7577(3) 0.31198(16) 0.32594(6) 0.0493(6) Uani . . 1.000
O O72 0.8220(3) 0.50398(17) 0.39924(6) 0.0441(5) Uani . . 1.000
N N1 0.7280(3) 0.7089(2) 0.19859(7) 0.0460(6) Uani . . 1.000
C C2 0.7403(4) 0.5767(2) 0.23779(9) 0.0395(6) Uani . . 1.000
C C3 0.7689(3) 0.6084(2) 0.29942(7) 0.0262(5) Uani . . 1.000
C C4 0.7844(3) 0.7769(2) 0.31907(8) 0.0311(6) Uani . . 1.000
C C5 0.7702(3) 0.9095(2) 0.27691(8) 0.0370(6) Uani . . 1.000
C C6 0.7419(3) 0.8722(2) 0.21607(8) 0.0382(7) Uani . . 1.000
C C7 0.7825(3) 0.4584(2) 0.34307(8) 0.0305(5) Uani . . 1.000
H H11 0.648(4) 0.052(4) 0.0516(12) 0.074(8) Uiso . . 1.000
H H21 0.84560 0.43210 0.01580 0.0280 Uiso calc R 1.000
H H21A 0.992(5) 0.600(4) 0.0762(11) 0.068(8) Uiso . . 1.000
H H31 0.49390 0.48510 0.01790 0.0290 Uiso calc R 1.000
H H31A 0.386(5) 0.617(4) 0.1071(13) 0.077(9) Uiso . . 1.000
H H1 0.694(4) 0.687(3) 0.1598(13) 0.061(8) Uiso . . 1.000
H H2 0.72950 0.46420 0.22340 0.0470 Uiso calc R 1.000
H H4 0.80440 0.80100 0.36060 0.0370 Uiso calc R 1.000
H H5 0.77990 1.02340 0.28990 0.0440 Uiso calc R 1.000
H H6 0.73240 0.96030 0.18710 0.0460 Uiso calc R 1.000
H H72 0.825(5) 0.402(4) 0.4263(11) 0.080(9) Uiso . . 1.000

loop_
_atom_type_symbol
_atom_type_description
_atom_type_scat_dispersion_real
_atom_type_scat_dispersion_imag
_atom_type_scat_source
C C 0.0033 0.0016 'International Tables Vol C Tables 4.2.6.8 and 6.1.1.4'
H H 0.0000 0.0000 'International Tables Vol C Tables 4.2.6.8 and 6.1.1.4'
N N 0.0061 0.0033 'International Tables Vol C Tables 4.2.6.8 and 6.1.1.4'
O O 0.0106 0.0060 'International Tables Vol C Tables 4.2.6.8 and 6.1.1.4'

loop_
_geom_angle_atom_site_label_1
_geom_angle_atom_site_label_2
_geom_angle_atom_site_label_3
_geom_angle_site_symmetry_1
_geom_angle_site_symmetry_2
_geom_angle_site_symmetry_3
_geom_angle
_geom_angle_publ_flag
C11 O11 H11 . . . 112.2(17) no
C21 O21 H21A . . . 109.2(17) no
C31 O31 H31A . . . 108.8(19) no
C7 O72 H72 . . . 110.2(16) no
C2 N1 C6 . . . 123.28(16) no
C2 N1 H1 . . . 118.2(15) no
C6 N1 H1 . . . 118.1(15) no
O12 C11 C21 . . . 124.09(15) no
O11 C11 O12 . . . 125.07(15) no
O11 C11 C21 . . . 110.84(14) no
O21 C21 C31 . . . 111.04(13) no
C11 C21 C31 . . . 109.46(15) no
O21 C21 C11 . . . 108.37(13) no
C21 C31 C41 . . . 109.49(15) no
O31 C31 C21 . . . 107.29(13) no
O31 C31 C41 . . . 111.08(14) no
O41 C41 O42 . . . 125.34(15) no
O41 C41 C31 . . . 117.54(15) no
O42 C41 C31 . . . 117.11(14) no
C11 C21 H21 . . . 109.00 no
O21 C21 H21 . . . 109.00 no
C31 C21 H21 . . . 109.00 no
C41 C31 H31 . . . 110.00 no
O31 C31 H31 . . . 110.00 no
C21 C31 H31 . . . 110.00 no
N1 C2 C3 . . . 119.38(15) no
C2 C3 C4 . . . 118.76(15) no
C2 C3 C7 . . . 118.85(14) no
C4 C3 C7 . . . 122.39(14) no
C3 C4 C5 . . . 119.86(16) no
C4 C5 C6 . . . 119.46(15) no
N1 C6 C5 . . . 119.27(15) no
O71 C7 O72 . . . 125.03(16) no
O71 C7 C3 . . . 121.86(16) no
O72 C7 C3 . . . 113.11(14) no
N1 C2 H2 . . . 120.00 no
C3 C2 H2 . . . 120.00 no
C3 C4 H4 . . . 120.00 no
C5 C4 H4 . . . 120.00 no
C4 C5 H5 . . . 120.00 no
C6 C5 H5 . . . 120.00 no
N1 C6 H6 . . . 120.00 no
C5 C6 H6 . . . 120.00 no

loop_
_geom_bond_atom_site_label_1
_geom_bond_atom_site_label_2
_geom_bond_site_symmetry_1
_geom_bond_site_symmetry_2
_geom_bond_distance
_geom_bond_publ_flag
O11 C11 . . 1.314(2) no
O12 C11 . . 1.201(2) no
O21 C21 . . 1.415(2) no
O31 C31 . . 1.414(2) no
O41 C41 . . 1.238(2) no
O42 C41 . . 1.271(2) no
O11 H11 . . 0.91(3) no
O21 H21A . . 0.89(3) no
O31 H31A . . 0.87(3) no
O71 C7 . . 1.207(2) no
O72 C7 . . 1.295(2) no
O72 H72 . . 0.99(3) no
N1 C2 . . 1.335(2) no
N1 C6 . . 1.326(2) no
N1 H1 . . 0.89(3) no
C11 C21 . . 1.522(2) no
C21 C31 . . 1.536(3) no
C31 C41 . . 1.534(2) no
C21 H21 . . 0.9800 no
C31 H31 . . 0.9800 no
C2 C3 . . 1.372(2) no
C3 C4 . . 1.380(2) no
C3 C7 . . 1.503(2) no
C4 C5 . . 1.380(2) no
C5 C6 . . 1.363(2) no
C2 H2 . . 0.9300 no
C4 H4 . . 0.9300 no
C5 H5 . . 0.9300 no
C6 H6 . . 0.9300 no

loop_
_geom_hbond_atom_site_label_D
_geom_hbond_atom_site_label_H
_geom_hbond_atom_site_label_A
_geom_hbond_site_symmetry_A
_geom_hbond_distance_DH
_geom_hbond_distance_HA
_geom_hbond_distance_DA
_geom_hbond_angle_DHA
_geom_hbond_publ_flag
N1 H1 O21 . 0.89(3) 2.33(3) 2.874(2) 120(2) yes
N1 H1 O31 . 0.89(3) 2.15(3) 2.893(2) 141(2) yes
N1 H1 O41 . 0.89(3) 2.34(3) 3.0624(19) 138(2) yes
O11 H11 O41 1_545 0.91(3) 1.70(3) 2.5951(18) 171(3) yes
O21 H21A O42 3_565 0.89(3) 1.91(3) 2.8064(18) 178(3) yes
O31 H31A O42 3_465 0.87(3) 2.48(3) 3.1542(18) 135(2) yes
O31 H31A O71 4_655 0.87(3) 2.30(3) 3.014(2) 139(2) yes
O72 H72 O42 2_665 0.99(3) 1.55(3) 2.5387(17) 176.3(19) yes
C5 H5 O71 1_565 0.93 2.38 3.302(2) 172 no
C6 H6 O12 1_565 0.93 2.35 3.252(2) 165 no
C21 H21 O11 3_555 0.98 2.55 3.389(2) 143 no

loop_
_geom_torsion_atom_site_label_1
_geom_torsion_atom_site_label_2
_geom_torsion_atom_site_label_3
_geom_torsion_atom_site_label_4
_geom_torsion_site_symmetry_1
_geom_torsion_site_symmetry_2
_geom_torsion_site_symmetry_3
_geom_torsion_site_symmetry_4
_geom_torsion
_geom_torsion_publ_flag
C2 N1 C6 C5 . . . . 0.0(3) no
C6 N1 C2 C3 . . . . -0.1(4) no
O11 C11 C21 O21 . . . . -158.61(15) no
O12 C11 C21 C31 . . . . -99.6(2) no
O12 C11 C21 O21 . . . . 21.6(3) no
O11 C11 C21 C31 . . . . 80.15(18) no
O21 C21 C31 O31 . . . . -65.11(17) no
C11 C21 C31 O31 . . . . 54.50(17) no
C11 C21 C31 C41 . . . . 175.14(13) no
O21 C21 C31 C41 . . . . 55.53(17) no
C21 C31 C41 O41 . . . . -98.77(19) no
C21 C31 C41 O42 . . . . 80.1(2) no
O31 C31 C41 O42 . . . . -161.59(16) no
O31 C31 C41 O41 . . . . 19.5(2) no
N1 C2 C3 C7 . . . . -180.0(2) no
N1 C2 C3 C4 . . . . -0.1(3) no
C2 C3 C4 C5 . . . . 0.3(3) no
C2 C3 C7 O71 . . . . -4.2(3) no
C2 C3 C7 O72 . . . . 176.0(2) no
C4 C3 C7 O71 . . . . 175.9(2) no
C4 C3 C7 O72 . . . . -3.9(3) no
C7 C3 C4 C5 . . . . -179.82(19) no
C3 C4 C5 C6 . . . . -0.3(3) no
C4 C5 C6 N1 . . . . 0.2(3) no

loop_
_cod_related_entry_id
_cod_related_entry_database
_cod_related_entry_code
1 ChemSpider 30654212
